data_7217121
loop_
_publ_author_name
'Gao, Xiao Lin'
'Gong, Yun'
'Zhang, Pan'
'Yang, Yong Xi'
'Meng, Jiang Ping'
'Zhang, Miao Miao'
'Yin, Jun Li'
'Lin, Jian Hua'

_publ_section_title
;
 Metal(ii) complexes based on
 4-(2,6-di(pyridin-4-yl)pyridin-4-yl)benzonitrile: structures and
 electrocatalysis in hydrogen evolution reaction from water
;
_journal_issue 36
_journal_name_full CrystEngComm
_journal_page_first 8492
_journal_paper_doi 10.1039/C4CE01259C
_journal_volume 16
_journal_year 2014
_chemical_formula_sum 'C44 H42 Co2 N8 O15 S2'
_chemical_formula_weight 1104.84
_chemical_name_systematic
; 
 ? 
;
_space_group_IT_number 14
_symmetry_cell_setting monoclinic
_symmetry_space_group_name_Hall '-P 2ybc'
_symmetry_space_group_name_H-M 'P 1 21/c 1'
_atom_sites_solution_hydrogens geom
_atom_sites_solution_primary direct
_atom_sites_solution_secondary difmap
_audit_creation_method SHELXL-97
_cell_angle_alpha 90.00
_cell_angle_beta 106.274(2)
_cell_angle_gamma 90.00
_cell_formula_units_Z 4
_cell_length_a 14.6160(14)
_cell_length_b 12.1893(11)
_cell_length_c 25.892(3)
_cell_measurement_reflns_used 4371
_cell_measurement_temperature 298(2)
_cell_measurement_theta_max 24.355
_cell_measurement_theta_min 2.9035
_cell_volume 4428.1(8)
_computing_cell_refinement 'CrysAlisPro, Oxford Diffraction Ltd.'
_computing_data_collection 'CrysAlisPro, Oxford Diffraction Ltd.'
_computing_data_reduction 'CrysAlisPro, Oxford Diffraction Ltd.'
_computing_molecular_graphics 'SHELXTL (Sheldrick, 1997)'
_computing_publication_material 'SHELXTL (Sheldrick, 1997)'
_computing_structure_refinement 'SHELXL97 (Sheldrick, 2008)'
_computing_structure_solution 'SHELXS97 (Sheldrick, 2008)'
_diffrn_ambient_temperature 298(2)
_diffrn_measured_fraction_theta_full 0.992
_diffrn_measured_fraction_theta_max 0.992
_diffrn_measurement_device_type 'Oxford XCalibur Eos'
_diffrn_measurement_method '\w scans'
_diffrn_radiation_monochromator graphite
_diffrn_radiation_source 'fine-focus sealed tube'
_diffrn_radiation_type MoK\a
_diffrn_radiation_wavelength 0.71073
_diffrn_reflns_av_R_equivalents 0.0000
_diffrn_reflns_av_unetI/netI 0.0903
_diffrn_reflns_limit_h_max 17
_diffrn_reflns_limit_h_min -17
_diffrn_reflns_limit_k_max 14
_diffrn_reflns_limit_k_min -14
_diffrn_reflns_limit_l_max 30
_diffrn_reflns_limit_l_min -15
_diffrn_reflns_number 7764
_diffrn_reflns_theta_full 25.02
_diffrn_reflns_theta_max 25.02
_diffrn_reflns_theta_min 2.50
_exptl_absorpt_coefficient_mu 0.927
_exptl_absorpt_correction_T_max 1.00
_exptl_absorpt_correction_T_min 0.92
_exptl_absorpt_correction_type multi-scan
_exptl_absorpt_process_details 'SADABS (Sheldrick, 1996)'
_exptl_crystal_colour red
_exptl_crystal_density_diffrn 1.657
_exptl_crystal_density_method 'not measured'
_exptl_crystal_description block
_exptl_crystal_F_000 2272
_exptl_crystal_size_max 0.34
_exptl_crystal_size_mid 0.30
_exptl_crystal_size_min 0.28
_refine_diff_density_max 0.651
_refine_diff_density_min -0.554
_refine_diff_density_rms 0.095
_refine_ls_extinction_method none
_refine_ls_goodness_of_fit_ref 1.054
_refine_ls_hydrogen_treatment none
_refine_ls_matrix_type full
_refine_ls_number_parameters 641
_refine_ls_number_reflns 7764
_refine_ls_number_restraints 1782
_refine_ls_restrained_S_all 0.962
_refine_ls_R_factor_all 0.0980
_refine_ls_R_factor_gt 0.0553
_refine_ls_shift/su_max 0.000
_refine_ls_shift/su_mean 0.000
_refine_ls_structure_factor_coef Fsqd
_refine_ls_weighting_details 'calc w=1/[\s^2^(Fo^2^)+(0.0578P)^2^+0.0000P] where P=(Fo^2^+2Fc^2^)/3'
_refine_ls_weighting_scheme calc
_refine_ls_wR_factor_gt 0.1146
_refine_ls_wR_factor_ref 0.1347
_reflns_number_gt 5224
_reflns_number_total 7764
_reflns_threshold_expression >2sigma(I)
_cod_data_source_file c4ce01259c2.cif
_cod_data_source_block 140429c
_cod_depositor_comments
;
The following automatic conversions were performed:

'_symmetry_cell_setting' value 'Monoclinic' changed to 'monoclinic'
according to
/usr/data/users/saulius/crontab/automatic-downloads/rss-feeds/RSC/lib/dictionaries/cif_core.dic
dictionary named 'cif_core.dic' version 2.4.2 from 2011-04-26.

Automatic conversion script
Id: cif_fix_values 2281 2013-09-26 08:29:07Z andrius 

 Adding full bibliography for 7217120--7217122.cif.
;
_cod_original_cell_volume 4428.1(7)
_cod_original_sg_symbol_H-M P21/c
_cod_database_code 7217121

loop_
_symmetry_equiv_pos_as_xyz
'x, y, z'
'-x, y+1/2, -z+1/2'
'-x, -y, -z'
'x, -y-1/2, z-1/2'

loop_
_atom_site_label
_atom_site_type_symbol
_atom_site_fract_x
_atom_site_fract_y
_atom_site_fract_z
_atom_site_U_iso_or_equiv
_atom_site_adp_type
_atom_site_occupancy
_atom_site_symmetry_multiplicity
_atom_site_calc_flag
_atom_site_refinement_flags
Co1 Co 0.14895(6) 0.28565(6) 0.22814(3) 0.0276(2) Uani 1 1 d U
Co2 Co 0.64727(7) 0.26599(6) 0.23621(3) 0.0266(2) Uani 1 1 d U
N1 N 0.1251(4) 0.4919(4) 0.48030(17) 0.0275(11) Uani 1 1 d U
N2 N 0.1482(4) 0.3843(4) 0.29777(18) 0.0291(12) Uani 1 1 d U
N3 N 0.1325(4) 0.3199(4) 0.65853(18) 0.0329(12) Uani 1 1 d U
N4 N 0.0171(6) 1.1625(6) 0.3990(3) 0.086(2) Uani 1 1 d U
N5 N 0.6241(3) 0.0037(4) -0.01404(17) 0.0250(11) Uani 1 1 d U
N6 N 0.6330(4) 0.1605(4) 0.16663(18) 0.0285(11) Uani 1 1 d U
N7 N 0.6450(4) 0.1325(4) -0.19491(17) 0.0279(12) Uani 1 1 d U
N8 N 0.4779(5) -0.6335(4) -0.1331(2) 0.0602(18) Uani 1 1 d U
O1 O 0.2424(3) 0.3963(3) 0.20606(16) 0.0360(10) Uani 1 1 d U
O2 O 0.3372(4) 0.3086(3) 0.15586(18) 0.0519(13) Uani 1 1 d U
O3 O 0.3928(3) 0.3168(4) 0.25292(18) 0.0569(14) Uani 1 1 d U
O4 O 0.3864(3) 0.4787(3) 0.19963(16) 0.0484(13) Uani 1 1 d U
O5 O 0.7757(3) 0.3409(3) 0.23217(17) 0.0423(11) Uani 1 1 d U
O6 O 0.8226(4) 0.3463(3) 0.15040(18) 0.0501(13) Uani 1 1 d U
O7 O 0.7309(3) 0.4951(3) 0.17358(17) 0.0453(12) Uani 1 1 d U
O8 O 0.8943(3) 0.4663(3) 0.22283(17) 0.0473(12) Uani 1 1 d U
O9 O 0.0380(3) 0.3868(3) 0.17954(16) 0.0492(13) Uani 1 1 d U
H9C H -0.0119 0.3561 0.1599 0.059 Uiso 1 1 d R
H9D H 0.0211 0.4260 0.2025 0.059 Uiso 1 1 d R
O10 O 0.2594(3) 0.1913(3) 0.27491(17) 0.0492(13) Uani 1 1 d U
H10C H 0.3097 0.2214 0.2713 0.059 Uiso 1 1 d R
H10D H 0.2744 0.1311 0.2917 0.059 Uiso 1 1 d R
O11 O 0.0536(3) 0.1778(3) 0.24982(16) 0.0406(11) Uani 1 1 d U
H11C H 0.0711 0.1119 0.2577 0.049 Uiso 1 1 d R
H11D H 0.0091 0.1926 0.2639 0.049 Uiso 1 1 d R
O12 O 0.5663(3) 0.3871(3) 0.18404(14) 0.0344(10) Uani 1 1 d U
H12C H 0.5200 0.4247 0.1883 0.041 Uiso 1 1 d R
H12D H 0.6103 0.4306 0.1814 0.041 Uiso 1 1 d R
O13 O 0.5312(3) 0.1804(3) 0.24739(15) 0.0393(11) Uani 1 1 d U
H13C H 0.4854 0.2134 0.2550 0.047 Uiso 1 1 d R
H13D H 0.5451 0.1233 0.2669 0.047 Uiso 1 1 d R
O14 O 0.7318(3) 0.1518(3) 0.29077(15) 0.0472(12) Uani 1 1 d U
H14C H 0.7915 0.1502 0.2946 0.057 Uiso 1 1 d R
H14D H 0.7131 0.0876 0.2958 0.057 Uiso 1 1 d R
O15 O 0.9135(4) 0.2178(4) 0.2952(2) 0.0791(17) Uani 1 1 d U
H15C H 0.8691 0.2647 0.2853 0.095 Uiso 1 1 d R
H15D H 0.9333 0.2174 0.3293 0.095 Uiso 1 1 d R
S1 S 0.80671(13) 0.41162(12) 0.19367(6) 0.0323(4) Uani 1 1 d U
S2 S 0.33970(12) 0.37329(12) 0.20255(6) 0.0314(4) Uani 1 1 d U
C1 C 0.1322(4) 0.5571(4) 0.4401(2) 0.0252(13) Uani 1 1 d U
C2 C 0.1363(5) 0.6706(5) 0.4446(2) 0.0299(14) Uani 1 1 d U
H2 H 0.1432 0.7136 0.4163 0.036 Uiso 1 1 calc R
C3 C 0.1299(5) 0.7186(4) 0.4921(2) 0.0296(13) Uani 1 1 d U
C4 C 0.1207(5) 0.6500(5) 0.5332(2) 0.0321(14) Uani 1 1 d U
H4 H 0.1145 0.6796 0.5652 0.039 Uiso 1 1 calc R
C5 C 0.1208(5) 0.5371(4) 0.5264(2) 0.0288(13) Uani 1 1 d U
C6 C 0.1404(5) 0.4931(4) 0.2980(2) 0.0315(14) Uani 1 1 d U
H6 H 0.1387 0.5310 0.2666 0.038 Uiso 1 1 calc R
C7 C 0.1347(5) 0.5528(4) 0.3421(2) 0.0303(14) Uani 1 1 d U
H7 H 0.1287 0.6287 0.3397 0.036 Uiso 1 1 calc R
C8 C 0.1378(4) 0.5004(4) 0.3901(2) 0.0266(13) Uani 1 1 d U
C9 C 0.1476(5) 0.3864(4) 0.3900(2) 0.0354(15) Uani 1 1 d U
H9 H 0.1510 0.3463 0.4210 0.043 Uiso 1 1 calc R
C10 C 0.1521(5) 0.3338(5) 0.3442(2) 0.0330(14) Uani 1 1 d U
H10 H 0.1582 0.2579 0.3454 0.040 Uiso 1 1 calc R
C11 C 0.1254(5) 0.4281(5) 0.6635(2) 0.0398(16) Uani 1 1 d U
H11 H 0.1262 0.4566 0.6969 0.048 Uiso 1 1 calc R
C12 C 0.1168(5) 0.4993(5) 0.6214(2) 0.0436(16) Uani 1 1 d U
H12 H 0.1098 0.5740 0.6267 0.052 Uiso 1 1 calc R
C13 C 0.1185(5) 0.4619(5) 0.5713(2) 0.0291(14) Uani 1 1 d U
C14 C 0.1232(5) 0.3503(5) 0.5667(2) 0.0381(16) Uani 1 1 d U
H14 H 0.1216 0.3195 0.5336 0.046 Uiso 1 1 calc R
C15 C 0.1302(5) 0.2832(5) 0.6099(2) 0.0337(15) Uani 1 1 d U
H15 H 0.1335 0.2079 0.6051 0.040 Uiso 1 1 calc R
C16 C 0.1361(5) 0.8394(5) 0.5011(2) 0.0332(14) Uani 1 1 d U
C17 C 0.0940(5) 0.9119(5) 0.4604(2) 0.0389(15) Uani 1 1 d U
H17 H 0.0611 0.8861 0.4265 0.047 Uiso 1 1 calc R
C18 C 0.1016(5) 1.0236(5) 0.4707(3) 0.0449(17) Uani 1 1 d U
C19 C 0.1535(6) 1.0629(6) 0.5209(3) 0.0501(18) Uani 1 1 d U
H19 H 0.1599 1.1380 0.5271 0.060 Uiso 1 1 calc R
C20 C 0.1946(6) 0.9910(6) 0.5607(3) 0.0524(19) Uani 1 1 d U
H20 H 0.2290 1.0170 0.5943 0.063 Uiso 1 1 calc R
C21 C 0.1856(5) 0.8811(5) 0.5515(3) 0.0444(16) Uani 1 1 d U
H21 H 0.2129 0.8327 0.5794 0.053 Uiso 1 1 calc R
C22 C 0.0563(7) 1.0995(6) 0.4299(3) 0.061(2) Uani 1 1 d U
C23 C 0.6191(4) -0.0487(4) 0.0305(2) 0.0255(13) Uani 1 1 d U
C24 C 0.6157(4) -0.1613(5) 0.0328(2) 0.0294(13) Uani 1 1 d U
H24 H 0.6108 -0.1954 0.0640 0.035 Uiso 1 1 calc R
C25 C 0.6196(4) -0.2236(4) -0.0106(2) 0.0265(13) Uani 1 1 d U
C26 C 0.6266(5) -0.1686(5) -0.0567(2) 0.0280(13) Uani 1 1 d U
H26 H 0.6310 -0.2080 -0.0867 0.034 Uiso 1 1 calc R
C27 C 0.6271(4) -0.0554(4) -0.0573(2) 0.0252(13) Uani 1 1 d U
C28 C 0.6367(4) 0.2006(5) 0.1187(2) 0.0301(13) Uani 1 1 d U
H28 H 0.6445 0.2758 0.1155 0.036 Uiso 1 1 calc R
C29 C 0.6294(5) 0.1359(4) 0.0743(2) 0.0300(14) Uani 1 1 d U
H29 H 0.6306 0.1677 0.0419 0.036 Uiso 1 1 calc R
C30 C 0.6202(4) 0.0231(4) 0.0778(2) 0.0242(13) Uani 1 1 d U
C31 C 0.6142(4) -0.0174(4) 0.1268(2) 0.0293(14) Uani 1 1 d U
H31 H 0.6059 -0.0922 0.1309 0.035 Uiso 1 1 calc R
C32 C 0.6204(5) 0.0520(4) 0.1691(2) 0.0292(13) Uani 1 1 d U
H32 H 0.6157 0.0223 0.2014 0.035 Uiso 1 1 calc R
C33 C 0.6455(5) 0.0235(5) -0.1951(2) 0.0355(15) Uani 1 1 d U
H33 H 0.6509 -0.0117 -0.2260 0.043 Uiso 1 1 calc R
C34 C 0.6386(5) -0.0410(4) -0.1527(2) 0.0322(14) Uani 1 1 d U
H34 H 0.6382 -0.1171 -0.1556 0.039 Uiso 1 1 calc R
C35 C 0.6322(4) 0.0084(4) -0.1054(2) 0.0261(13) Uani 1 1 d U
C36 C 0.6306(5) 0.1214(4) -0.1056(2) 0.0318(14) Uani 1 1 d U
H36 H 0.6260 0.1588 -0.0751 0.038 Uiso 1 1 calc R
C37 C 0.6356(5) 0.1797(5) -0.1499(2) 0.0337(15) Uani 1 1 d U
H37 H 0.6323 0.2558 -0.1488 0.040 Uiso 1 1 calc R
C38 C 0.6187(5) -0.3459(4) -0.0092(2) 0.0303(14) Uani 1 1 d U
C39 C 0.5728(5) -0.4065(4) -0.0538(2) 0.0340(14) Uani 1 1 d U
H39 H 0.5429 -0.3706 -0.0857 0.041 Uiso 1 1 calc R
C40 C 0.5703(5) -0.5198(5) -0.0518(2) 0.0345(15) Uani 1 1 d U
C41 C 0.6170(5) -0.5745(5) -0.0043(3) 0.0433(17) Uani 1 1 d U
H41 H 0.6159 -0.6507 -0.0027 0.052 Uiso 1 1 calc R
C42 C 0.6647(5) -0.5143(5) 0.0402(3) 0.0434(17) Uani 1 1 d U
H42 H 0.6973 -0.5500 0.0717 0.052 Uiso 1 1 calc R
C43 C 0.6641(5) -0.4019(5) 0.0379(2) 0.0357(15) Uani 1 1 d U
H43 H 0.6947 -0.3622 0.0685 0.043 Uiso 1 1 calc R
C44 C 0.5173(5) -0.5825(5) -0.0975(3) 0.0395(16) Uani 1 1 d U

loop_
_atom_site_aniso_label
_atom_site_aniso_U_11
_atom_site_aniso_U_22
_atom_site_aniso_U_33
_atom_site_aniso_U_23
_atom_site_aniso_U_13
_atom_site_aniso_U_12
Co1 0.0321(5) 0.0309(5) 0.0215(4) -0.0019(3) 0.0103(4) 0.0018(4)
Co2 0.0345(5) 0.0257(4) 0.0204(4) -0.0014(3) 0.0090(4) 0.0008(4)
N1 0.036(3) 0.028(2) 0.019(2) 0.001(2) 0.009(2) 0.000(2)
N2 0.039(3) 0.027(2) 0.023(2) -0.003(2) 0.011(2) 0.002(2)
N3 0.045(3) 0.033(3) 0.021(3) 0.004(2) 0.010(2) 0.003(3)
N4 0.091(6) 0.067(5) 0.094(6) 0.045(4) 0.018(5) 0.018(4)
N5 0.030(3) 0.029(2) 0.016(2) -0.001(2) 0.007(2) 0.004(2)
N6 0.036(3) 0.029(3) 0.022(2) 0.001(2) 0.011(2) 0.003(2)
N7 0.039(3) 0.025(2) 0.021(3) 0.001(2) 0.012(2) 0.002(2)
N8 0.076(5) 0.041(3) 0.059(4) -0.015(3) 0.010(4) 0.005(4)
O1 0.040(3) 0.034(2) 0.039(2) 0.0056(19) 0.019(2) 0.009(2)
O2 0.070(4) 0.049(3) 0.050(3) -0.020(2) 0.039(3) -0.003(3)
O3 0.041(3) 0.071(3) 0.056(3) 0.032(2) 0.009(3) 0.007(3)
O4 0.055(4) 0.039(3) 0.051(3) -0.009(2) 0.015(3) -0.016(3)
O5 0.038(3) 0.048(2) 0.046(3) 0.009(2) 0.019(2) -0.001(2)
O6 0.064(4) 0.047(3) 0.049(3) -0.020(2) 0.031(3) -0.003(2)
O7 0.043(3) 0.041(3) 0.049(3) 0.007(2) 0.007(2) 0.007(2)
O8 0.036(3) 0.053(3) 0.051(3) -0.011(2) 0.008(2) -0.010(2)
O9 0.042(3) 0.063(3) 0.035(3) -0.011(2) -0.001(2) 0.020(3)
O10 0.045(3) 0.045(2) 0.054(3) 0.018(2) 0.008(3) 0.003(2)
O11 0.041(3) 0.038(2) 0.050(3) -0.005(2) 0.025(2) -0.005(2)
O12 0.033(3) 0.034(2) 0.034(2) 0.0051(18) 0.007(2) 0.008(2)
O13 0.052(3) 0.029(2) 0.041(3) 0.0029(19) 0.021(2) 0.001(2)
O14 0.056(3) 0.039(3) 0.041(3) 0.001(2) 0.004(2) -0.002(2)
O15 0.066(4) 0.108(4) 0.067(3) 0.029(3) 0.025(3) 0.034(3)
S1 0.0389(11) 0.0306(8) 0.0296(8) -0.0041(7) 0.0134(8) -0.0025(8)
S2 0.0376(11) 0.0280(8) 0.0318(9) -0.0009(7) 0.0151(8) 0.0002(7)
C1 0.029(3) 0.026(3) 0.024(3) 0.001(2) 0.011(2) 0.001(2)
C2 0.036(3) 0.031(3) 0.023(3) 0.002(2) 0.009(3) -0.002(3)
C3 0.036(3) 0.024(3) 0.030(3) -0.001(2) 0.012(3) 0.004(3)
C4 0.043(3) 0.032(3) 0.023(3) -0.005(2) 0.012(3) -0.003(3)
C5 0.041(3) 0.024(3) 0.021(3) 0.003(2) 0.010(3) 0.003(3)
C6 0.046(4) 0.025(3) 0.024(3) 0.004(2) 0.010(3) -0.003(3)
C7 0.047(4) 0.021(3) 0.024(3) -0.001(2) 0.011(3) 0.003(3)
C8 0.032(3) 0.029(3) 0.018(3) -0.002(2) 0.005(2) -0.002(3)
C9 0.056(4) 0.029(3) 0.023(3) 0.006(2) 0.013(3) 0.002(3)
C10 0.047(4) 0.026(3) 0.025(3) 0.000(2) 0.010(3) -0.002(3)
C11 0.063(4) 0.041(3) 0.021(3) -0.001(3) 0.021(3) -0.004(3)
C12 0.068(4) 0.032(3) 0.035(3) -0.001(3) 0.023(3) -0.002(3)
C13 0.037(3) 0.029(3) 0.024(3) 0.003(2) 0.012(3) 0.001(3)
C14 0.061(4) 0.034(3) 0.020(3) -0.002(3) 0.013(3) 0.001(3)
C15 0.045(4) 0.032(3) 0.025(3) -0.004(3) 0.012(3) 0.003(3)
C16 0.043(4) 0.029(3) 0.031(3) -0.002(2) 0.017(3) 0.000(3)
C17 0.058(4) 0.033(3) 0.029(3) -0.004(3) 0.018(3) -0.002(3)
C18 0.062(4) 0.032(3) 0.046(4) 0.008(3) 0.024(3) -0.001(3)
C19 0.074(5) 0.034(3) 0.044(4) -0.011(3) 0.020(4) -0.006(4)
C20 0.072(5) 0.045(4) 0.038(4) -0.018(3) 0.012(3) -0.006(4)
C21 0.062(4) 0.037(3) 0.033(3) -0.002(3) 0.012(3) -0.002(3)
C22 0.084(5) 0.045(4) 0.055(4) 0.005(4) 0.024(4) -0.001(4)
C23 0.029(3) 0.027(3) 0.022(3) -0.002(2) 0.010(2) -0.002(3)
C24 0.036(3) 0.031(3) 0.020(3) 0.004(2) 0.006(3) 0.000(3)
C25 0.031(3) 0.029(3) 0.023(3) -0.003(2) 0.013(2) -0.002(2)
C26 0.040(3) 0.030(3) 0.017(3) -0.003(2) 0.013(2) 0.001(3)
C27 0.031(3) 0.027(3) 0.019(3) -0.002(2) 0.009(2) 0.002(3)
C28 0.037(3) 0.026(3) 0.028(3) -0.001(2) 0.010(3) 0.002(3)
C29 0.044(4) 0.026(3) 0.022(3) 0.002(2) 0.014(3) 0.000(3)
C30 0.026(3) 0.029(3) 0.020(3) 0.000(2) 0.010(2) 0.002(3)
C31 0.041(4) 0.025(3) 0.020(3) 0.001(2) 0.007(3) 0.002(3)
C32 0.043(4) 0.031(3) 0.017(3) -0.001(2) 0.013(3) 0.003(3)
C33 0.052(4) 0.032(3) 0.025(3) -0.005(3) 0.015(3) 0.005(3)
C34 0.048(4) 0.025(3) 0.026(3) 0.003(2) 0.014(3) 0.004(3)
C35 0.031(3) 0.028(3) 0.019(3) 0.000(2) 0.007(2) -0.001(3)
C36 0.050(4) 0.029(3) 0.016(3) -0.007(2) 0.008(3) 0.001(3)
C37 0.053(4) 0.028(3) 0.022(3) -0.002(2) 0.014(3) 0.000(3)
C38 0.041(3) 0.027(3) 0.026(3) 0.000(2) 0.015(3) 0.004(3)
C39 0.049(4) 0.028(3) 0.026(3) 0.000(2) 0.012(3) 0.000(3)
C40 0.048(4) 0.028(3) 0.030(3) 0.000(3) 0.016(3) 0.004(3)
C41 0.061(4) 0.027(3) 0.046(4) 0.003(3) 0.022(3) 0.005(3)
C42 0.062(4) 0.039(3) 0.030(3) 0.009(3) 0.012(3) 0.000(3)
C43 0.047(4) 0.032(3) 0.028(3) -0.002(3) 0.010(3) -0.010(3)
C44 0.060(5) 0.023(3) 0.038(4) -0.001(3) 0.020(3) 0.005(3)

loop_
_atom_type_symbol
_atom_type_description
_atom_type_scat_dispersion_real
_atom_type_scat_dispersion_imag
_atom_type_scat_source
C C 0.0033 0.0016 'International Tables Vol C Tables 4.2.6.8 and 6.1.1.4'
H H 0.0000 0.0000 'International Tables Vol C Tables 4.2.6.8 and 6.1.1.4'
N N 0.0061 0.0033 'International Tables Vol C Tables 4.2.6.8 and 6.1.1.4'
O O 0.0106 0.0060 'International Tables Vol C Tables 4.2.6.8 and 6.1.1.4'
S S 0.1246 0.1234 'International Tables Vol C Tables 4.2.6.8 and 6.1.1.4'
Co Co 0.3494 0.9721 'International Tables Vol C Tables 4.2.6.8 and 6.1.1.4'

loop_
_geom_angle_atom_site_label_1
_geom_angle_atom_site_label_2
_geom_angle_atom_site_label_3
_geom_angle
_geom_angle_site_symmetry_3
O10 Co1 O11 87.86(18) .
O10 Co1 O1 93.21(17) .
O11 Co1 O1 178.84(16) .
O10 Co1 O9 178.25(18) .
O11 Co1 O9 93.87(18) .
O1 Co1 O9 85.06(17) .
O10 Co1 N2 90.35(18) .
O11 Co1 N2 88.10(17) .
O1 Co1 N2 91.44(16) .
O9 Co1 N2 89.43(17) .
O10 Co1 N3 92.47(19) 4_565
O11 Co1 N3 85.61(17) 4_565
O1 Co1 N3 94.79(17) 4_565
O9 Co1 N3 87.94(18) 4_565
N2 Co1 N3 173.0(2) 4_565
O13 Co2 O5 173.09(17) .
O13 Co2 O14 85.61(18) .
O5 Co2 O14 87.52(18) .
O13 Co2 O12 96.12(17) .
O5 Co2 O12 90.71(16) .
O14 Co2 O12 177.06(16) .
O13 Co2 N6 85.76(17) .
O5 Co2 N6 95.43(18) .
O14 Co2 N6 93.82(16) .
O12 Co2 N6 88.69(16) .
O13 Co2 N7 88.33(16) 4_566
O5 Co2 N7 90.72(17) 4_566
O14 Co2 N7 88.13(16) 4_566
O12 Co2 N7 89.55(15) 4_566
N6 Co2 N7 173.6(2) 4_566
C5 N1 C1 119.0(5) .
C6 N2 C10 115.8(5) .
C6 N2 Co1 125.2(4) .
C10 N2 Co1 118.9(4) .
C15 N3 C11 116.3(5) .
C15 N3 Co1 123.7(4) 4_566
C11 N3 Co1 120.0(4) 4_566
C23 N5 C27 119.1(5) .
C32 N6 C28 116.3(5) .
C32 N6 Co2 121.8(3) .
C28 N6 Co2 121.9(4) .
C33 N7 C37 115.7(5) .
C33 N7 Co2 124.3(4) 4_565
C37 N7 Co2 119.7(4) 4_565
S2 O1 Co1 127.1(2) .
S1 O5 Co2 136.6(3) .
O6 S1 O8 110.2(3) .
O6 S1 O5 110.3(3) .
O8 S1 O5 108.0(3) .
O6 S1 O7 111.8(3) .
O8 S1 O7 109.2(3) .
O5 S1 O7 107.2(3) .
O2 S2 O4 109.9(3) .
O2 S2 O1 111.0(3) .
O4 S2 O1 107.8(3) .
O2 S2 O3 111.6(3) .
O4 S2 O3 108.4(3) .
O1 S2 O3 108.0(3) .
N1 C1 C2 122.6(5) .
N1 C1 C8 115.9(5) .
C2 C1 C8 121.5(5) .
C1 C2 C3 118.8(5) .
C4 C3 C2 118.0(5) .
C4 C3 C16 119.4(5) .
C2 C3 C16 122.6(5) .
C3 C4 C5 119.7(5) .
N1 C5 C4 121.8(5) .
N1 C5 C13 117.5(5) .
C4 C5 C13 120.7(5) .
N2 C6 C7 123.7(5) .
C6 C7 C8 120.4(5) .
C7 C8 C9 115.7(5) .
C7 C8 C1 124.7(5) .
C9 C8 C1 119.6(5) .
C10 C9 C8 119.9(5) .
N2 C10 C9 124.4(5) .
N3 C11 C12 122.9(5) .
C11 C12 C13 121.0(6) .
C14 C13 C12 115.1(5) .
C14 C13 C5 122.2(5) .
C12 C13 C5 122.7(5) .
C15 C14 C13 121.1(6) .
N3 C15 C14 123.5(5) .
C17 C16 C21 118.9(5) .
C17 C16 C3 121.3(6) .
C21 C16 C3 119.8(6) .
C16 C17 C18 119.2(6) .
C17 C18 C19 120.7(6) .
C17 C18 C22 120.1(7) .
C19 C18 C22 119.2(6) .
C20 C19 C18 119.7(6) .
C19 C20 C21 120.2(7) .
C20 C21 C16 121.3(6) .
N4 C22 C18 176.3(9) .
N5 C23 C24 121.6(5) .
N5 C23 C30 115.8(5) .
C24 C23 C30 122.6(5) .
C25 C24 C23 120.6(5) .
C24 C25 C26 117.7(5) .
C24 C25 C38 122.2(5) .
C26 C25 C38 120.1(5) .
C27 C26 C25 119.4(5) .
N5 C27 C26 121.7(5) .
N5 C27 C35 116.1(5) .
C26 C27 C35 122.2(5) .
N6 C28 C29 123.2(5) .
C28 C29 C30 120.1(5) .
C31 C30 C29 116.4(5) .
C31 C30 C23 123.4(5) .
C29 C30 C23 120.2(5) .
C32 C31 C30 120.4(5) .
N6 C32 C31 123.5(5) .
N7 C33 C34 124.5(5) .
C33 C34 C35 119.5(5) .
C36 C35 C34 115.8(5) .
C36 C35 C27 121.3(5) .
C34 C35 C27 122.8(5) .
C37 C36 C35 121.1(5) .
N7 C37 C36 123.2(5) .
C39 C38 C43 118.2(5) .
C39 C38 C25 121.5(5) .
C43 C38 C25 120.3(5) .
C38 C39 C40 121.2(6) .
C39 C40 C41 119.8(6) .
C39 C40 C44 121.0(6) .
C41 C40 C44 119.1(5) .
C42 C41 C40 119.3(6) .
C43 C42 C41 120.0(6) .
C42 C43 C38 121.5(6) .
N8 C44 C40 178.0(8) .

loop_
_geom_bond_atom_site_label_1
_geom_bond_atom_site_label_2
_geom_bond_distance
_geom_bond_site_symmetry_2
Co1 O10 2.073(4) .
Co1 O11 2.103(4) .
Co1 O1 2.110(4) .
Co1 O9 2.143(4) .
Co1 N2 2.169(4) .
Co1 N3 2.173(5) 4_565
Co2 O13 2.080(4) .
Co2 O5 2.116(4) .
Co2 O14 2.117(4) .
Co2 O12 2.123(4) .
Co2 N6 2.175(4) .
Co2 N7 2.179(4) 4_566
N1 C5 1.332(6) .
N1 C1 1.336(7) .
N2 C6 1.332(6) .
N2 C10 1.338(7) .
N3 C15 1.326(7) .
N3 C11 1.332(7) .
N3 Co1 2.173(5) 4_566
N4 C22 1.141(9) .
N5 C23 1.339(7) .
N5 C27 1.343(6) .
N6 C32 1.339(6) .
N6 C28 1.350(7) .
N7 C33 1.329(7) .
N7 C37 1.341(6) .
N7 Co2 2.179(4) 4_565
N8 C44 1.128(8) .
O1 S2 1.477(4) .
O2 S2 1.435(4) .
O3 S2 1.487(4) .
O4 S2 1.467(4) .
O5 S1 1.482(4) .
O6 S1 1.445(4) .
O7 S1 1.487(5) .
O8 S1 1.453(4) .
C1 C2 1.388(8) .
C1 C8 1.491(7) .
C2 C3 1.391(7) .
C3 C4 1.389(7) .
C3 C16 1.489(8) .
C4 C5 1.388(8) .
C5 C13 1.488(7) .
C6 C7 1.375(7) .
C7 C8 1.387(7) .
C8 C9 1.398(7) .
C9 C10 1.364(7) .
C11 C12 1.370(8) .
C12 C13 1.384(8) .
C13 C14 1.369(8) .
C14 C15 1.367(7) .
C16 C17 1.381(8) .
C16 C21 1.400(8) .
C17 C18 1.387(8) .
C18 C19 1.394(9) .
C18 C22 1.420(10) .
C19 C20 1.358(9) .
C20 C21 1.361(9) .
C23 C24 1.375(8) .
C23 C30 1.501(7) .
C24 C25 1.369(7) .
C25 C26 1.399(7) .
C25 C38 1.492(7) .
C26 C27 1.381(7) .
C27 C35 1.487(7) .
C28 C29 1.373(7) .
C29 C30 1.387(7) .
C30 C31 1.386(7) .
C31 C32 1.367(7) .
C33 C34 1.376(7) .
C34 C35 1.391(7) .
C35 C36 1.378(7) .
C36 C37 1.369(7) .
C38 C39 1.376(8) .
C38 C43 1.393(8) .
C39 C40 1.382(8) .
C40 C41 1.398(8) .
C40 C44 1.438(9) .
C41 C42 1.379(9) .
C42 C43 1.371(8) .
